data_1543073
loop_
_publ_author_name
'Delgado, I. Hern\'andez'
'Pascal, S.'
'Wallabregue, A.'
'Duwald, R.'
'Besnard, C.'
'Gu\'en\'ee, L.'
'Nan\,coz, C.'
'Vauthey, E.'
'Tovar, R. C.'
'Lunkley, J. L.'
'Muller, G.'
'Lacour, J.'

_publ_section_title
;
 Functionalized cationic [4]helicenes with unique tuning of absorption,
 fluorescence and chiroptical properties up to the far-red range
;
_journal_issue 7
_journal_name_full 'Chem. Sci.'
_journal_page_first 4685
_journal_paper_doi 10.1039/C6SC00614K
_journal_volume 7
_journal_year 2016
_chemical_formula_moiety 'C30 H33 N2 O3 S, C H2 Cl2, B F4'
_chemical_formula_sum 'C31 H35 B Cl2 F4 N2 O3 S'
_chemical_formula_weight 673.38
_space_group_crystal_system triclinic
_space_group_IT_number 2
_space_group_name_Hall '-P 1'
_space_group_name_H-M_alt 'P -1'
_symmetry_space_group_name_Hall '-P 1'
_symmetry_space_group_name_H-M 'P -1'
_atom_sites_solution_hydrogens geom
_atom_sites_solution_primary direct
_audit_creation_date 2015-03-31
_audit_creation_method
;
Olex2 1.2
(compiled 2015.01.26 svn.r3150 for OlexSys, GUI svn.r4998)
;
_audit_update_record
;
2015-12-21 deposited with the CCDC.
2016-04-08 downloaded from the CCDC.
;
_cell_angle_alpha 84.422(4)
_cell_angle_beta 65.830(5)
_cell_angle_gamma 79.905(4)
_cell_formula_units_Z 2
_cell_length_a 11.1714(6)
_cell_length_b 11.8849(6)
_cell_length_c 13.3323(7)
_cell_measurement_reflns_used 14776
_cell_measurement_temperature 180(2)
_cell_measurement_theta_max 73.5010
_cell_measurement_theta_min 4.3570
_cell_volume 1589.32(16)
_computing_cell_refinement
;
CrysAlisPro, Agilent Technologies,
Version 1.171.37.35 (release 13-08-2014 CrysAlis171 .NET)
(compiled Aug 13 2014,18:06:01)
;
_computing_data_collection
;
CrysAlisPro, Agilent Technologies,
Version 1.171.37.35 (release 13-08-2014 CrysAlis171 .NET)
(compiled Aug 13 2014,18:06:01)
;
_computing_data_reduction
;
CrysAlisPro, Agilent Technologies,
Version 1.171.37.35 (release 13-08-2014 CrysAlis171 .NET)
(compiled Aug 13 2014,18:06:01)
;
_computing_molecular_graphics 'Olex2 (Dolomanov et al., 2009)'
_computing_publication_material 'Olex2 (Dolomanov et al., 2009)'
_computing_structure_refinement 'ShelXL (Sheldrick, 2008)'
_computing_structure_solution 'SIR2004 (Burla et al., 2007)'
_diffrn_ambient_temperature 180.15
_diffrn_detector 'CCD plate'
_diffrn_detector_area_resol_mean 10.4679
_diffrn_detector_type Atlas
_diffrn_measured_fraction_theta_full 0.999
_diffrn_measured_fraction_theta_max 0.980
_diffrn_measurement_details
;
  1 omega -129.00   53.00   0.5000    0.5000
omega____ theta____ kappa____ phi______ frames
    -      -37.5615    0.0000  -90.0000 364

  2 omega  -67.00   -4.00   0.5000    0.5000
omega____ theta____ kappa____ phi______ frames
    -      -37.5615   57.0000  -90.0000 126

  3 omega   73.00   99.00   0.5000    0.5000
omega____ theta____ kappa____ phi______ frames
    -       37.5615  178.0000   90.0000 52

  4 omega   68.00  124.00   0.5000    0.5000
omega____ theta____ kappa____ phi______ frames
    -       37.5615  178.0000 -120.0000 112

  5 omega   66.00  105.00   0.5000    0.5000
omega____ theta____ kappa____ phi______ frames
    -       37.5615 -178.0000  150.0000 78

  6 omega   74.00  130.00   0.5000    0.5000
omega____ theta____ kappa____ phi______ frames
    -       37.5615  178.0000   60.0000 112

  7 omega   75.00  168.00   0.5000    2.0000
omega____ theta____ kappa____ phi______ frames
    -      110.3999   30.0000  -30.0000 186

  8 omega   73.00  175.00   0.5000    2.0000
omega____ theta____ kappa____ phi______ frames
    -      110.3999   30.0000 -120.0000 204

  9 omega   32.00   78.00   0.5000    2.0000
omega____ theta____ kappa____ phi______ frames
    -      110.3999  -77.0000 -150.0000 92

 10 omega   47.00   87.00   0.5000    2.0000
omega____ theta____ kappa____ phi______ frames
    -      110.3999  -30.0000 -180.0000 80

 11 omega   42.00   90.00   0.5000    2.0000
omega____ theta____ kappa____ phi______ frames
    -      110.3999  -45.0000   30.0000 96

 12 omega   30.00   99.00   0.5000    2.0000
omega____ theta____ kappa____ phi______ frames
    -      110.3999 -111.0000   30.0000 138

 13 omega   83.00  109.00   0.5000    2.0000
omega____ theta____ kappa____ phi______ frames
    -      110.3999  -94.0000 -150.0000 52

 14 omega   34.00   83.00   0.5000    2.0000
omega____ theta____ kappa____ phi______ frames
    -      110.3999  -30.0000   60.0000 98

 15 omega   32.00  109.00   0.5000    2.0000
omega____ theta____ kappa____ phi______ frames
    -      110.3999 -111.0000 -150.0000 154

 16 omega   35.00   75.00   0.5000    2.0000
omega____ theta____ kappa____ phi______ frames
    -      110.3999  -29.0000  -18.0000 80

 17 omega  142.00  178.00   0.5000    2.0000
omega____ theta____ kappa____ phi______ frames
    -      110.3999  111.0000  -90.0000 72

 18 omega  102.00  136.00   0.5000    2.0000
omega____ theta____ kappa____ phi______ frames
    -      110.3999  111.0000  150.0000 68

 19 omega   81.00  143.00   0.5000    2.0000
omega____ theta____ kappa____ phi______ frames
    -      110.3999  -77.0000 -150.0000 124

 20 omega   39.00  108.00   0.5000    2.0000
omega____ theta____ kappa____ phi______ frames
    -      110.3999  -94.0000   60.0000 138

 21 omega  -35.00   35.00   0.5000    0.5000
omega____ theta____ kappa____ phi______ frames
    -       37.5615  -29.0000  -18.0000 140

 22 omega -111.00   -6.00   0.5000    0.5000
omega____ theta____ kappa____ phi______ frames
    -      -37.5615  -37.0000   90.0000 210

 23 omega  -34.00   -7.00   0.5000    0.5000
omega____ theta____ kappa____ phi______ frames
    -      -37.5615  -37.0000 -150.0000 54

 24 omega -116.00  -43.00   0.5000    0.5000
omega____ theta____ kappa____ phi______ frames
    -      -37.5615  -37.0000 -150.0000 146

 25 omega   -6.00   19.00   0.5000    0.5000
omega____ theta____ kappa____ phi______ frames
    -       37.5615   99.0000   -9.8211 50

 26 omega    8.00   33.00   0.5000    0.5000
omega____ theta____ kappa____ phi______ frames
    -       44.0000   79.0000 -122.4482 50

 27 omega   11.00   36.00   0.5000    0.5000
omega____ theta____ kappa____ phi______ frames
    -       48.0000   83.0000 -160.9728 50

 28 omega   15.00   40.00   0.5000    0.5000
omega____ theta____ kappa____ phi______ frames
    -       52.0000   82.0000  103.9847 50

 29 omega   19.00   44.00   0.5000    0.5000
omega____ theta____ kappa____ phi______ frames
    -       56.0000   82.0000    7.3363 50

 30 omega   19.00   44.00   0.5000    0.5000
omega____ theta____ kappa____ phi______ frames
    -       56.0000   80.0000  -39.6015 50

 31 omega   20.00   45.00   0.5000    0.5000
omega____ theta____ kappa____ phi______ frames
    -       56.0000   82.0000  124.6415 50

 32 omega   19.00   44.00   0.5000    0.5000
omega____ theta____ kappa____ phi______ frames
    -       56.0000   80.0000  -79.0478 50

 33 omega  106.00  132.00   0.5000    0.5000
omega____ theta____ kappa____ phi______ frames
    -       64.0000   75.0000 -131.8461 52

 34 omega   28.00   60.00   0.5000    0.5000
omega____ theta____ kappa____ phi______ frames
    -       64.0000   75.0000 -131.8461 64

 35 omega   29.00   67.00   0.5000    0.5000
omega____ theta____ kappa____ phi______ frames
    -       64.0000   74.0000  169.6332 76

 36 omega   32.00   58.00   0.5000    0.5000
omega____ theta____ kappa____ phi______ frames
    -       64.0000   77.0000   15.9472 52

 37 omega   33.00   74.00   0.5000    0.5000
omega____ theta____ kappa____ phi______ frames
    -       68.0000   77.0000  -35.1868 82

 38 omega  113.00  139.00   0.5000    0.5000
omega____ theta____ kappa____ phi______ frames
    -       68.0000   76.0000   43.4916 52

 39 omega   32.00   69.00   0.5000    0.5000
omega____ theta____ kappa____ phi______ frames
    -       68.0000   76.0000   43.4916 74

 40 omega  107.00  133.00   0.5000    0.5000
omega____ theta____ kappa____ phi______ frames
    -       72.0000   77.0000   96.1352 52

 41 omega   36.00   73.00   0.5000    0.5000
omega____ theta____ kappa____ phi______ frames
    -       72.0000   77.0000  -94.5232 74

 42 omega   36.00   72.00   0.5000    0.5000
omega____ theta____ kappa____ phi______ frames
    -       72.0000   77.0000   96.1352 72

 43 omega   77.00  110.00   0.5000    2.0000
omega____ theta____ kappa____ phi______ frames
    -      110.3999   61.0000 -180.0000 66

 44 omega   79.00  106.00   0.5000    2.0000
omega____ theta____ kappa____ phi______ frames
    -      110.3999   61.0000    0.0000 54

 45 omega   74.00  100.00   0.5000    2.0000
omega____ theta____ kappa____ phi______ frames
    -      110.3999   77.0000 -180.0000 52

 46 omega   78.00  110.00   0.5000    2.0000
omega____ theta____ kappa____ phi______ frames
    -      110.3999   61.0000   60.0000 64

 47 omega   74.00  102.00   0.5000    2.0000
omega____ theta____ kappa____ phi______ frames
    -      110.3999   77.0000  -90.0000 56

 48 omega   74.00  100.00   0.5000    2.0000
omega____ theta____ kappa____ phi______ frames
    -      110.3999   77.0000 -120.0000 52

 49 omega   74.00  100.00   0.5000    2.0000
omega____ theta____ kappa____ phi______ frames
    -      110.3999   77.0000 -150.0000 52

 50 omega   75.00  101.00   0.5000    2.0000
omega____ theta____ kappa____ phi______ frames
    -      110.3999   77.0000  -60.0000 52

 51 omega   74.00  170.00   0.5000    2.0000
omega____ theta____ kappa____ phi______ frames
    -      110.3999   77.0000   60.0000 192

 52 omega  116.00  142.00   0.5000    2.0000
omega____ theta____ kappa____ phi______ frames
    -      110.3999   77.0000  120.0000 52

 53 omega   74.00  170.00   0.5000    2.0000
omega____ theta____ kappa____ phi______ frames
    -      110.3999   77.0000   90.0000 192

 54 omega   77.00  104.00   0.5000    2.0000
omega____ theta____ kappa____ phi______ frames
    -      110.3999   61.0000  -60.0000 54

 55 omega   74.00  101.00   0.5000    2.0000
omega____ theta____ kappa____ phi______ frames
    -      110.3999   77.0000  120.0000 54

 56 omega   79.00  105.00   0.5000    2.0000
omega____ theta____ kappa____ phi______ frames
    -      110.3999   61.0000 -150.0000 52

 57 omega   78.00  104.00   0.5000    2.0000
omega____ theta____ kappa____ phi______ frames
    -      110.3999   61.0000  120.0000 52

 58 omega   77.00  151.00   0.5000    2.0000
omega____ theta____ kappa____ phi______ frames
    -      110.3999   61.0000   30.0000 148

 59 omega   74.00  100.00   0.5000    2.0000
omega____ theta____ kappa____ phi______ frames
    -      110.3999   77.0000   30.0000 52

 60 omega   74.00  103.00   0.5000    2.0000
omega____ theta____ kappa____ phi______ frames
    -      110.3999   77.0000    0.0000 58

 61 omega  121.00  165.00   0.5000    2.0000
omega____ theta____ kappa____ phi______ frames
    -      110.3999   77.0000  -30.0000 88

 62 omega   74.00  100.00   0.5000    2.0000
omega____ theta____ kappa____ phi______ frames
    -      110.3999   77.0000  -30.0000 52

 63 omega   74.00  100.00   0.5000    2.0000
omega____ theta____ kappa____ phi______ frames
    -      110.3999   77.0000  150.0000 52

 64 omega  122.00  147.00   0.5000    2.0000
omega____ theta____ kappa____ phi______ frames
    -      110.3999   61.0000    0.0000 50

 65 omega   79.00  146.00   0.5000    2.0000
omega____ theta____ kappa____ phi______ frames
    -      110.3999   61.0000  150.0000 134
;
_diffrn_measurement_device 'four-circle diffractometer'
_diffrn_measurement_device_type 'SuperNova, Dual, Cu at zero, Atlas'
_diffrn_measurement_method '\w scans'
_diffrn_orient_matrix_UB_11 -0.0778074000
_diffrn_orient_matrix_UB_12 -0.1012608000
_diffrn_orient_matrix_UB_13 0.0232992000
_diffrn_orient_matrix_UB_21 -0.1315642000
_diffrn_orient_matrix_UB_22 0.0829607000
_diffrn_orient_matrix_UB_23 0.0432666000
_diffrn_orient_matrix_UB_31 0.0021552000
_diffrn_orient_matrix_UB_32 0.0145788000
_diffrn_orient_matrix_UB_33 -0.1167883000
_diffrn_radiation_monochromator mirror
_diffrn_radiation_probe x-ray
_diffrn_radiation_type CuK\a
_diffrn_radiation_wavelength 1.54184
_diffrn_reflns_av_R_equivalents 0.0233
_diffrn_reflns_av_unetI/netI 0.0154
_diffrn_reflns_Laue_measured_fraction_full 0.999
_diffrn_reflns_Laue_measured_fraction_max 0.980
_diffrn_reflns_limit_h_max 13
_diffrn_reflns_limit_h_min -13
_diffrn_reflns_limit_k_max 14
_diffrn_reflns_limit_k_min -14
_diffrn_reflns_limit_l_max 14
_diffrn_reflns_limit_l_min -16
_diffrn_reflns_number 24488
_diffrn_reflns_point_group_measured_fraction_full 0.999
_diffrn_reflns_point_group_measured_fraction_max 0.980
_diffrn_reflns_theta_full 67.684
_diffrn_reflns_theta_max 73.778
_diffrn_reflns_theta_min 3.635
_diffrn_source 'sealed X-ray tube'
_diffrn_source_type 'SuperNova (Cu) X-ray Source'
_exptl_absorpt_coefficient_mu 2.964
_exptl_absorpt_correction_T_max 0.789
_exptl_absorpt_correction_T_min 0.486
_exptl_absorpt_correction_type gaussian
_exptl_absorpt_process_details
;
CrysAlisPro, Agilent Technologies,
Version 1.171.37.35 (release 13-08-2014 CrysAlis171 .NET)
(compiled Aug 13 2014,18:06:01)
Numerical absorption correction based on gaussian integration over
            a multifaceted crystal model
Empirical absorption correction using spherical harmonics,
 implemented in SCALE3 ABSPACK scaling algorithm.
;
_exptl_crystal_colour red
_exptl_crystal_colour_primary red
_exptl_crystal_density_diffrn 1.407
_exptl_crystal_description plate
_exptl_crystal_F_000 700
_exptl_crystal_size_max 0.441
_exptl_crystal_size_mid 0.2389
_exptl_crystal_size_min 0.1055
_refine_diff_density_max 0.835
_refine_diff_density_min -1.018
_refine_diff_density_rms 0.068
_refine_ls_extinction_method none
_refine_ls_goodness_of_fit_ref 1.066
_refine_ls_hydrogen_treatment constr
_refine_ls_matrix_type full
_refine_ls_number_parameters 402
_refine_ls_number_reflns 6301
_refine_ls_number_restraints 0
_refine_ls_restrained_S_all 1.066
_refine_ls_R_factor_all 0.0643
_refine_ls_R_factor_gt 0.0610
_refine_ls_shift/su_max 0.000
_refine_ls_shift/su_mean 0.000
_refine_ls_structure_factor_coef Fsqd
_refine_ls_weighting_details 'w=1/[\s^2^(Fo^2^)+(0.0980P)^2^+1.5035P] where P=(Fo^2^+2Fc^2^)/3'
_refine_ls_weighting_scheme calc
_refine_ls_wR_factor_gt 0.1750
_refine_ls_wR_factor_ref 0.1786
_reflns_Friedel_coverage 0.000
_reflns_number_gt 5791
_reflns_number_total 6301
_reflns_threshold_expression 'I > 2\s(I)'
_cod_data_source_file c6sc00614k2.cif
_cod_data_source_block spa065b
_cod_depositor_comments 'Adding full bibliography for 1543067--1543076.cif.'
_cod_original_cell_volume 1589.31(16)
_cod_database_code 1543073
_chemical_oxdiff_formula 'C31 H35 B1 Cl2 F4 N2 O5'
_shelx_space_group_comment
;
The symmetry employed for this shelxl refinement is uniquely defined
by the following loop, which should always be used as a source of
symmetry information in preference to the above space-group names.
They are only intended as comments.
;
_reflns_odcompleteness_completeness 99.95
_reflns_odcompleteness_iscentric 1
_reflns_odcompleteness_theta 66.97
_olex2_refinement_description
;
1. Fixed Uiso
 At 1.2 times of:
  All C(H) groups, All C(H,H) groups
 At 1.5 times of:
  All C(H,H,H) groups
2.a Secondary CH2 refined with riding coordinates:
 C2(H2A,H2B), C34(H34A,H34B), C3(H3A,H3B), C35(H35A,H35B), C12(H12A,H12B),
 C50(H50A,H50B)
2.b Aromatic/amide H refined with riding coordinates:
 C32(H32), C24(H24), C33(H33), C6(H6), C23(H23), C7(H7), C31(H31), C22(H22)
2.c Idealised Me refined as rotating group:
 C30(H30A,H30B,H30C), C27(H27A,H27B,H27C), C36(H36A,H36B,H36C), C13(H13A,H13B,
 H13C), C1(H1A,H1B,H1C)
;
_shelx_shelxl_version_number 2014/7
_olex2_submission_special_instructions 'No special instructions were received'

loop_
_space_group_symop_operation_xyz
'x, y, z'
'-x, -y, -z'

loop_
_atom_site_label
_atom_site_type_symbol
_atom_site_fract_x
_atom_site_fract_y
_atom_site_fract_z
_atom_site_U_iso_or_equiv
_atom_site_adp_type
_atom_site_occupancy
_atom_site_site_symmetry_order
_atom_site_calc_flag
_atom_site_refinement_flags_posn
S11 S 1.14566(7) 0.08519(6) -0.11083(6) 0.0473(2) Uani 1 1 d .
O26 O 0.52000(15) 0.58619(14) 0.35436(12) 0.0321(4) Uani 1 1 d .
O29 O 0.72851(17) 0.69947(14) 0.28715(14) 0.0360(4) Uani 1 1 d .
O10 O 1.17203(17) 0.22349(17) 0.01671(16) 0.0440(4) Uani 1 1 d .
N16 N 0.90906(18) 0.31587(16) 0.17517(15) 0.0288(4) Uani 1 1 d .
N4 N 0.70785(18) 0.56741(16) -0.03538(14) 0.0273(4) Uani 1 1 d .
C19 C 0.7431(2) 0.51569(18) 0.16022(17) 0.0249(4) Uani 1 1 d .
C18 C 0.7981(2) 0.50528(19) 0.24145(17) 0.0266(4) Uani 1 1 d .
C15 C 0.8113(2) 0.44362(18) 0.06904(17) 0.0253(4) Uani 1 1 d .
C14 C 0.9027(2) 0.34548(19) 0.07506(17) 0.0270(4) Uani 1 1 d .
C20 C 0.6288(2) 0.59179(18) 0.16073(17) 0.0258(4) Uani 1 1 d .
C25 C 0.5203(2) 0.63613(19) 0.25859(18) 0.0283(4) Uani 1 1 d .
C21 C 0.6178(2) 0.62256(18) 0.05888(18) 0.0272(4) Uani 1 1 d .
C17 C 0.8771(2) 0.4006(2) 0.25060(17) 0.0282(4) Uani 1 1 d .
C5 C 0.7901(2) 0.46934(19) -0.02964(17) 0.0266(4) Uani 1 1 d .
C32 C 0.9015(2) 0.4696(2) 0.4022(2) 0.0379(5) Uani 1 1 d .
H32 H 0.9327 0.4570 0.4594 0.046 Uiso 1 1 calc R
C28 C 0.7845(2) 0.5955(2) 0.31063(18) 0.0304(5) Uani 1 1 d .
C8 C 0.9781(2) 0.2797(2) -0.01882(18) 0.0311(5) Uani 1 1 d .
C24 C 0.4204(2) 0.7182(2) 0.2524(2) 0.0356(5) Uani 1 1 d .
H24 H 0.3515 0.7496 0.3176 0.043 Uiso 1 1 calc R
C2 C 0.6227(2) 0.5729(2) -0.1846(2) 0.0355(5) Uani 1 1 d .
H2A H 0.6381 0.4883 -0.1848 0.043 Uiso 1 1 calc R
H2B H 0.5296 0.5980 -0.1341 0.043 Uiso 1 1 calc R
C33 C 0.9245(2) 0.3817(2) 0.33433(19) 0.0340(5) Uani 1 1 d .
H33 H 0.9715 0.3095 0.3437 0.041 Uiso 1 1 calc R
C6 C 0.8576(2) 0.3965(2) -0.11878(18) 0.0326(5) Uani 1 1 d .
H6 H 0.8402 0.4099 -0.1833 0.039 Uiso 1 1 calc R
C23 C 0.4208(3) 0.7550(2) 0.1499(2) 0.0399(6) Uani 1 1 d .
H23 H 0.3537 0.8145 0.1462 0.048 Uiso 1 1 calc R
C7 C 0.9494(2) 0.3053(2) -0.11204(18) 0.0338(5) Uani 1 1 d .
H7 H 0.9953 0.2576 -0.1736 0.041 Uiso 1 1 calc R
C31 C 0.8344(2) 0.5762(2) 0.3905(2) 0.0369(5) Uani 1 1 d .
H31 H 0.8228 0.6360 0.4375 0.044 Uiso 1 1 calc R
C22 C 0.5153(2) 0.7081(2) 0.0543(2) 0.0354(5) Uani 1 1 d .
H22 H 0.5116 0.7330 -0.0144 0.043 Uiso 1 1 calc R
C34 C 0.9342(2) 0.1943(2) 0.2087(2) 0.0357(5) Uani 1 1 d .
H34A H 1.0148 0.1816 0.2245 0.043 Uiso 1 1 calc R
H34B H 0.9507 0.1451 0.1472 0.043 Uiso 1 1 calc R
C9 C 1.1033(2) 0.2040(2) -0.02713(19) 0.0360(5) Uani 1 1 d .
C3 C 0.7164(2) 0.6148(2) -0.14446(18) 0.0305(5) Uani 1 1 d .
H3A H 0.8086 0.5946 -0.1989 0.037 Uiso 1 1 calc R
H3B H 0.6968 0.6992 -0.1412 0.037 Uiso 1 1 calc R
C30 C 0.6981(3) 0.7878(2) 0.3637(2) 0.0465(6) Uani 1 1 d .
H30A H 0.6439 0.7612 0.4378 0.070 Uiso 1 1 calc GR
H30B H 0.6489 0.8561 0.3430 0.070 Uiso 1 1 calc GR
H30C H 0.7807 0.8065 0.3625 0.070 Uiso 1 1 calc GR
C35 C 0.8174(3) 0.1600(2) 0.3104(2) 0.0433(6) Uani 1 1 d .
H35A H 0.8327 0.0762 0.3230 0.052 Uiso 1 1 calc R
H35B H 0.8132 0.1970 0.3754 0.052 Uiso 1 1 calc R
C27 C 0.4137(3) 0.6305(3) 0.4530(2) 0.0462(6) Uani 1 1 d .
H27A H 0.4249 0.5901 0.5171 0.069 Uiso 1 1 calc GR
H27B H 0.3289 0.6193 0.4530 0.069 Uiso 1 1 calc GR
H27C H 0.4147 0.7123 0.4565 0.069 Uiso 1 1 calc GR
C36 C 0.6859(3) 0.1932(3) 0.2996(3) 0.0570(8) Uani 1 1 d .
H36A H 0.6168 0.1590 0.3611 0.085 Uiso 1 1 calc GR
H36B H 0.6932 0.1654 0.2301 0.085 Uiso 1 1 calc GR
H36C H 0.6625 0.2766 0.3004 0.085 Uiso 1 1 calc GR
C12 C 1.3127(3) 0.0398(3) -0.1193(3) 0.0563(8) Uani 1 1 d .
H12A H 1.3674 0.0020 -0.1902 0.068 Uiso 1 1 calc R
H12B H 1.3520 0.1078 -0.1179 0.068 Uiso 1 1 calc R
C13 C 1.3163(6) -0.0415(4) -0.0264(4) 0.0900(14) Uani 1 1 d .
H13A H 1.2652 -0.0034 0.0438 0.135 Uiso 1 1 calc GR
H13B H 1.4084 -0.0650 -0.0349 0.135 Uiso 1 1 calc GR
H13C H 1.2775 -0.1089 -0.0275 0.135 Uiso 1 1 calc GR
C1 C 0.6456(4) 0.6203(3) -0.2995(3) 0.0573(8) Uani 1 1 d .
H1A H 0.6266 0.7039 -0.2984 0.086 Uiso 1 1 calc GR
H1B H 0.5868 0.5910 -0.3254 0.086 Uiso 1 1 calc GR
H1C H 0.7382 0.5965 -0.3490 0.086 Uiso 1 1 calc GR
Cl2 Cl 0.38289(10) 0.00575(9) 0.42436(8) 0.0736(3) Uani 1 1 d .
Cl1 Cl 0.30171(17) 0.06375(9) 0.24131(10) 0.0992(4) Uani 1 1 d .
C50 C 0.2496(4) 0.0381(3) 0.3834(3) 0.0651(9) Uani 1 1 d .
H50A H 0.1978 -0.0264 0.4054 0.078 Uiso 1 1 calc R
H50B H 0.1903 0.1066 0.4221 0.078 Uiso 1 1 calc R
F2 F 1.06472(16) 0.25960(16) 0.49660(15) 0.0543(4) Uani 1 1 d .
F3 F 0.87098(16) 0.19190(15) 0.54853(14) 0.0510(4) Uani 1 1 d .
F4 F 0.88494(19) 0.33467(19) 0.64168(16) 0.0673(6) Uani 1 1 d .
F5 F 0.9898(3) 0.1561(3) 0.6546(2) 0.1028(9) Uani 1 1 d .
B1 B 0.9523(3) 0.2331(3) 0.5873(3) 0.0448(7) Uani 1 1 d .

loop_
_atom_site_aniso_label
_atom_site_aniso_U_11
_atom_site_aniso_U_22
_atom_site_aniso_U_33
_atom_site_aniso_U_23
_atom_site_aniso_U_13
_atom_site_aniso_U_12
S11 0.0532(4) 0.0413(4) 0.0446(4) -0.0125(3) -0.0169(3) -0.0007(3)
O26 0.0265(8) 0.0421(9) 0.0209(7) -0.0071(6) -0.0032(6) -0.0011(6)
O29 0.0394(9) 0.0375(9) 0.0340(9) -0.0131(7) -0.0148(7) -0.0060(7)
O10 0.0291(8) 0.0583(11) 0.0423(10) -0.0129(8) -0.0114(8) -0.0022(8)
N16 0.0259(9) 0.0353(10) 0.0218(9) -0.0038(7) -0.0064(7) -0.0025(7)
N4 0.0280(9) 0.0339(9) 0.0197(8) -0.0029(7) -0.0080(7) -0.0068(7)
C19 0.0216(9) 0.0307(10) 0.0207(10) -0.0043(8) -0.0041(8) -0.0083(8)
C18 0.0210(9) 0.0377(11) 0.0198(9) -0.0062(8) -0.0045(8) -0.0072(8)
C15 0.0214(9) 0.0323(10) 0.0200(10) -0.0051(8) -0.0040(8) -0.0065(8)
C14 0.0223(9) 0.0342(11) 0.0213(10) -0.0044(8) -0.0042(8) -0.0057(8)
C20 0.0237(10) 0.0299(10) 0.0231(10) -0.0056(8) -0.0067(8) -0.0061(8)
C25 0.0240(10) 0.0336(11) 0.0255(10) -0.0070(8) -0.0061(8) -0.0056(8)
C21 0.0253(10) 0.0310(10) 0.0258(10) -0.0046(8) -0.0087(8) -0.0068(8)
C17 0.0216(9) 0.0397(12) 0.0214(10) -0.0041(8) -0.0046(8) -0.0077(8)
C5 0.0240(10) 0.0330(11) 0.0208(10) -0.0047(8) -0.0049(8) -0.0075(8)
C32 0.0323(12) 0.0597(15) 0.0274(11) -0.0033(10) -0.0140(9) -0.0146(11)
C28 0.0263(10) 0.0395(12) 0.0253(10) -0.0085(9) -0.0063(8) -0.0103(9)
C8 0.0283(11) 0.0349(11) 0.0236(10) -0.0064(8) -0.0031(8) -0.0037(9)
C24 0.0300(11) 0.0375(12) 0.0336(12) -0.0114(9) -0.0072(9) 0.0006(9)
C2 0.0366(12) 0.0444(13) 0.0299(12) -0.0013(10) -0.0161(10) -0.0105(10)
C33 0.0271(11) 0.0493(13) 0.0266(11) 0.0000(9) -0.0111(9) -0.0079(9)
C6 0.0330(11) 0.0423(12) 0.0205(10) -0.0081(9) -0.0078(9) -0.0041(9)
C23 0.0376(13) 0.0360(12) 0.0430(14) -0.0062(10) -0.0161(11) 0.0054(10)
C7 0.0327(11) 0.0398(12) 0.0229(11) -0.0110(9) -0.0036(9) -0.0034(9)
C31 0.0352(12) 0.0526(14) 0.0266(11) -0.0085(10) -0.0111(9) -0.0153(10)
C22 0.0380(12) 0.0352(12) 0.0324(12) -0.0022(9) -0.0146(10) -0.0018(9)
C34 0.0376(12) 0.0358(12) 0.0291(11) -0.0018(9) -0.0105(10) -0.0004(9)
C9 0.0334(12) 0.0369(12) 0.0265(11) -0.0075(9) 0.0007(9) -0.0052(9)
C3 0.0331(11) 0.0381(11) 0.0214(10) 0.0022(8) -0.0105(9) -0.0109(9)
C30 0.0509(15) 0.0455(14) 0.0418(14) -0.0218(12) -0.0148(12) -0.0024(12)
C35 0.0537(16) 0.0426(13) 0.0291(12) 0.0008(10) -0.0098(11) -0.0139(12)
C27 0.0401(14) 0.0554(16) 0.0249(12) -0.0081(11) 0.0021(10) 0.0047(12)
C36 0.0490(16) 0.077(2) 0.0434(16) -0.0072(15) -0.0081(13) -0.0288(15)
C12 0.0587(18) 0.0512(16) 0.0506(17) -0.0105(13) -0.0166(14) 0.0048(14)
C13 0.112(4) 0.082(3) 0.067(3) -0.001(2) -0.041(3) 0.019(3)
C1 0.075(2) 0.075(2) 0.0403(16) 0.0103(14) -0.0369(15) -0.0272(17)
Cl2 0.0634(5) 0.0804(6) 0.0701(6) -0.0133(5) -0.0203(4) -0.0036(4)
Cl1 0.1595(13) 0.0638(6) 0.0814(7) -0.0036(5) -0.0578(8) -0.0094(7)
C50 0.061(2) 0.0494(17) 0.076(2) -0.0082(16) -0.0186(18) -0.0045(15)
F2 0.0367(8) 0.0729(11) 0.0507(10) -0.0224(8) -0.0094(7) -0.0104(8)
F3 0.0446(9) 0.0639(10) 0.0507(9) -0.0155(8) -0.0192(7) -0.0159(7)
F4 0.0544(10) 0.0898(14) 0.0516(11) -0.0394(10) -0.0054(8) -0.0151(10)
F5 0.116(2) 0.119(2) 0.0969(19) 0.0342(17) -0.0716(18) -0.0229(17)
B1 0.0377(15) 0.0645(19) 0.0383(15) -0.0092(14) -0.0192(13) -0.0090(13)

loop_
_atom_type_symbol
_atom_type_description
_atom_type_scat_dispersion_real
_atom_type_scat_dispersion_imag
_atom_type_scat_source
C C 0.0181 0.0091 'International Tables Vol C Tables 4.2.6.8 and 6.1.1.4'
H H 0.0000 0.0000 'International Tables Vol C Tables 4.2.6.8 and 6.1.1.4'
B B 0.0090 0.0039 'International Tables Vol C Tables 4.2.6.8 and 6.1.1.4'
Cl Cl 0.3639 0.7018 'International Tables Vol C Tables 4.2.6.8 and 6.1.1.4'
F F 0.0727 0.0534 'International Tables Vol C Tables 4.2.6.8 and 6.1.1.4'
N N 0.0311 0.0180 'International Tables Vol C Tables 4.2.6.8 and 6.1.1.4'
O O 0.0492 0.0322 'International Tables Vol C Tables 4.2.6.8 and 6.1.1.4'
S S 0.3331 0.5567 'International Tables Vol C Tables 4.2.6.8 and 6.1.1.4'

loop_
_exptl_crystal_face_index_h
_exptl_crystal_face_index_k
_exptl_crystal_face_index_l
_exptl_crystal_face_perp_dist
_exptl_oxdiff_crystal_face_indexfrac_h
_exptl_oxdiff_crystal_face_indexfrac_k
_exptl_oxdiff_crystal_face_indexfrac_l
_exptl_oxdiff_crystal_face_x
_exptl_oxdiff_crystal_face_y
_exptl_oxdiff_crystal_face_z
0 1 0 0.0968 -0.0000 1.0000 0.0000 -0.1013 0.0830 0.0146
0 -1 0 0.0088 0.0000 -1.0000 -0.0000 0.1013 -0.0830 -0.0146
0 0 -1 0.2019 -0.0000 0.0000 -1.0000 -0.0233 -0.0433 0.1168
0 0 1 0.1029 0.0000 -0.0000 1.0000 0.0233 0.0433 -0.1168
1 0 1 0.1210 1.0000 0.0000 1.0000 -0.0545 -0.0883 -0.1146
-1 0 -1 0.1200 -1.0000 -0.0000 -1.0000 0.0545 0.0883 0.1146
-2 0 -1 0.1312 -2.0000 -0.0000 -1.0000 0.1323 0.2199 0.1125
1 0 0 0.2377 1.0000 0.0000 0.0000 -0.0778 -0.1316 0.0022
-1 0 -2 0.0902 -1.0000 -0.0000 -2.0000 0.0312 0.0450 0.2314

loop_
_geom_angle_atom_site_label_1
_geom_angle_atom_site_label_2
_geom_angle_atom_site_label_3
_geom_angle
C9 S11 C12 98.39(14)
C25 O26 C27 116.37(19)
C28 O29 C30 116.8(2)
C14 N16 C17 119.07(19)
C14 N16 C34 121.13(19)
C17 N16 C34 119.42(19)
C21 N4 C3 119.85(18)
C5 N4 C21 121.07(18)
C5 N4 C3 119.08(18)
C15 C19 C18 116.10(19)
C15 C19 C20 116.84(19)
C20 C19 C18 127.05(19)
C17 C18 C19 118.28(19)
C17 C18 C28 117.3(2)
C28 C18 C19 124.4(2)
C19 C15 C14 120.21(19)
C19 C15 C5 120.2(2)
C5 C15 C14 119.63(19)
N16 C14 C15 117.92(19)
N16 C14 C8 122.2(2)
C8 C14 C15 119.8(2)
C19 C20 C25 124.2(2)
C21 C20 C19 118.51(19)
C21 C20 C25 117.3(2)
O26 C25 C20 115.54(19)
O26 C25 C24 123.4(2)
C24 C25 C20 120.9(2)
N4 C21 C20 119.48(19)
N4 C21 C22 120.4(2)
C22 C21 C20 120.1(2)
N16 C17 C18 119.66(19)
N16 C17 C33 119.4(2)
C33 C17 C18 121.0(2)
N4 C5 C15 118.40(18)
N4 C5 C6 122.2(2)
C6 C5 C15 119.4(2)
C33 C32 H32 118.8
C33 C32 C31 122.3(2)
C31 C32 H32 118.8
O29 C28 C18 115.8(2)
O29 C28 C31 123.5(2)
C31 C28 C18 120.5(2)
C14 C8 C9 120.2(2)
C7 C8 C14 118.1(2)
C7 C8 C9 120.2(2)
C25 C24 H24 120.2
C25 C24 C23 119.6(2)
C23 C24 H24 120.2
H2A C2 H2B 108.2
C3 C2 H2A 109.6
C3 C2 H2B 109.6
C1 C2 H2A 109.6
C1 C2 H2B 109.6
C1 C2 C3 110.1(2)
C17 C33 H33 120.7
C32 C33 C17 118.5(2)
C32 C33 H33 120.7
C5 C6 H6 120.3
C7 C6 C5 119.5(2)
C7 C6 H6 120.3
C24 C23 H23 119.1
C22 C23 C24 121.9(2)
C22 C23 H23 119.1
C8 C7 H7 118.4
C6 C7 C8 123.1(2)
C6 C7 H7 118.4
C32 C31 H31 120.0
C28 C31 C32 119.9(2)
C28 C31 H31 120.0
C21 C22 H22 120.3
C23 C22 C21 119.4(2)
C23 C22 H22 120.3
N16 C34 H34A 109.2
N16 C34 H34B 109.2
N16 C34 C35 112.0(2)
H34A C34 H34B 107.9
C35 C34 H34A 109.2
C35 C34 H34B 109.2
O10 C9 S11 122.3(2)
O10 C9 C8 123.3(2)
C8 C9 S11 114.42(18)
N4 C3 C2 114.33(18)
N4 C3 H3A 108.7
N4 C3 H3B 108.7
C2 C3 H3A 108.7
C2 C3 H3B 108.7
H3A C3 H3B 107.6
O29 C30 H30A 109.5
O29 C30 H30B 109.5
O29 C30 H30C 109.5
H30A C30 H30B 109.5
H30A C30 H30C 109.5
H30B C30 H30C 109.5
C34 C35 H35A 109.1
C34 C35 H35B 109.1
H35A C35 H35B 107.8
C36 C35 C34 112.7(2)
C36 C35 H35A 109.1
C36 C35 H35B 109.1
O26 C27 H27A 109.5
O26 C27 H27B 109.5
O26 C27 H27C 109.5
H27A C27 H27B 109.5
H27A C27 H27C 109.5
H27B C27 H27C 109.5
C35 C36 H36A 109.5
C35 C36 H36B 109.5
C35 C36 H36C 109.5
H36A C36 H36B 109.5
H36A C36 H36C 109.5
H36B C36 H36C 109.5
S11 C12 H12A 109.2
S11 C12 H12B 109.2
H12A C12 H12B 107.9
C13 C12 S11 112.1(3)
C13 C12 H12A 109.2
C13 C12 H12B 109.2
C12 C13 H13A 109.5
C12 C13 H13B 109.5
C12 C13 H13C 109.5
H13A C13 H13B 109.5
H13A C13 H13C 109.5
H13B C13 H13C 109.5
C2 C1 H1A 109.5
C2 C1 H1B 109.5
C2 C1 H1C 109.5
H1A C1 H1B 109.5
H1A C1 H1C 109.5
H1B C1 H1C 109.5
Cl2 C50 H50A 109.1
Cl2 C50 H50B 109.1
Cl1 C50 Cl2 112.6(2)
Cl1 C50 H50A 109.1
Cl1 C50 H50B 109.1
H50A C50 H50B 107.8
F3 B1 F2 108.1(2)
F3 B1 F4 108.5(2)
F4 B1 F2 107.6(3)
F5 B1 F2 109.6(3)
F5 B1 F3 112.0(3)
F5 B1 F4 110.8(3)

loop_
_geom_bond_atom_site_label_1
_geom_bond_atom_site_label_2
_geom_bond_distance
S11 C9 1.762(2)
S11 C12 1.809(4)
O26 C25 1.354(3)
O26 C27 1.433(3)
O29 C28 1.353(3)
O29 C30 1.435(3)
O10 C9 1.201(3)
N16 C14 1.374(3)
N16 C17 1.389(3)
N16 C34 1.484(3)
N4 C21 1.384(3)
N4 C5 1.369(3)
N4 C3 1.479(3)
C19 C18 1.435(3)
C19 C15 1.417(3)
C19 C20 1.428(3)
C18 C17 1.419(3)
C18 C28 1.429(3)
C15 C14 1.428(3)
C15 C5 1.425(3)
C14 C8 1.408(3)
C20 C25 1.436(3)
C20 C21 1.420(3)
C25 C24 1.371(3)
C21 C22 1.409(3)
C17 C33 1.404(3)
C5 C6 1.403(3)
C32 H32 0.9500
C32 C33 1.370(4)
C32 C31 1.384(4)
C28 C31 1.374(3)
C8 C7 1.400(3)
C8 C9 1.493(3)
C24 H24 0.9500
C24 C23 1.392(4)
C2 H2A 0.9900
C2 H2B 0.9900
C2 C3 1.524(3)
C2 C1 1.513(4)
C33 H33 0.9500
C6 H6 0.9500
C6 C7 1.379(3)
C23 H23 0.9500
C23 C22 1.371(4)
C7 H7 0.9500
C31 H31 0.9500
C22 H22 0.9500
C34 H34A 0.9900
C34 H34B 0.9900
C34 C35 1.529(3)
C3 H3A 0.9900
C3 H3B 0.9900
C30 H30A 0.9800
C30 H30B 0.9800
C30 H30C 0.9800
C35 H35A 0.9900
C35 H35B 0.9900
C35 C36 1.516(5)
C27 H27A 0.9800
C27 H27B 0.9800
C27 H27C 0.9800
C36 H36A 0.9800
C36 H36B 0.9800
C36 H36C 0.9800
C12 H12A 0.9900
C12 H12B 0.9900
C12 C13 1.505(5)
C13 H13A 0.9800
C13 H13B 0.9800
C13 H13C 0.9800
C1 H1A 0.9800
C1 H1B 0.9800
C1 H1C 0.9800
Cl2 C50 1.758(4)
Cl1 C50 1.751(4)
C50 H50A 0.9900
C50 H50B 0.9900
F2 B1 1.400(4)
F3 B1 1.386(3)
F4 B1 1.398(4)
F5 B1 1.353(4)

loop_
_geom_torsion_atom_site_label_1
_geom_torsion_atom_site_label_2
_geom_torsion_atom_site_label_3
_geom_torsion_atom_site_label_4
_geom_torsion
O26 C25 C24 C23 -172.3(2)
O29 C28 C31 C32 -173.8(2)
N16 C14 C8 C7 169.6(2)
N16 C14 C8 C9 -24.0(3)
N16 C17 C33 C32 174.6(2)
N16 C34 C35 C36 50.3(3)
N4 C21 C22 C23 174.7(2)
N4 C5 C6 C7 173.4(2)
C19 C18 C17 N16 5.9(3)
C19 C18 C17 C33 -174.63(19)
C19 C18 C28 O29 -7.7(3)
C19 C18 C28 C31 176.4(2)
C19 C15 C14 N16 8.1(3)
C19 C15 C14 C8 -174.78(19)
C19 C15 C5 N4 3.0(3)
C19 C15 C5 C6 -179.4(2)
C19 C20 C25 O26 -11.2(3)
C19 C20 C25 C24 173.1(2)
C19 C20 C21 N4 8.3(3)
C19 C20 C21 C22 -172.1(2)
C18 C19 C15 C14 17.8(3)
C18 C19 C15 C5 -161.49(19)
C18 C19 C20 C25 -26.8(3)
C18 C19 C20 C21 155.9(2)
C18 C17 C33 C32 -4.9(3)
C18 C28 C31 C32 1.7(3)
C15 C19 C18 C17 -24.6(3)
C15 C19 C18 C28 152.1(2)
C15 C19 C20 C25 154.3(2)
C15 C19 C20 C21 -23.0(3)
C15 C14 C8 C7 -7.4(3)
C15 C14 C8 C9 159.0(2)
C15 C5 C6 C7 -4.0(3)
C14 N16 C17 C18 21.0(3)
C14 N16 C17 C33 -158.4(2)
C14 N16 C34 C35 -117.0(2)
C14 C15 C5 N4 -176.31(18)
C14 C15 C5 C6 1.2(3)
C14 C8 C7 C6 4.7(4)
C14 C8 C9 S11 153.00(18)
C14 C8 C9 O10 -29.0(4)
C20 C19 C18 C17 156.5(2)
C20 C19 C18 C28 -26.8(3)
C20 C19 C15 C14 -163.12(19)
C20 C19 C15 C5 17.5(3)
C20 C25 C24 C23 3.1(4)
C20 C21 C22 C23 -4.8(3)
C25 C20 C21 N4 -169.15(19)
C25 C20 C21 C22 10.4(3)
C25 C24 C23 C22 3.0(4)
C21 N4 C5 C15 -18.9(3)
C21 N4 C5 C6 163.7(2)
C21 N4 C3 C2 -88.6(2)
C21 C20 C25 O26 166.09(18)
C21 C20 C25 C24 -9.6(3)
C17 N16 C14 C15 -27.9(3)
C17 N16 C14 C8 155.0(2)
C17 N16 C34 C35 55.9(3)
C17 C18 C28 O29 169.02(18)
C17 C18 C28 C31 -6.8(3)
C5 N4 C21 C20 13.2(3)
C5 N4 C21 C22 -166.4(2)
C5 N4 C3 C2 91.7(2)
C5 C15 C14 N16 -172.57(19)
C5 C15 C14 C8 4.6(3)
C5 C6 C7 C8 1.1(4)
C28 C18 C17 N16 -171.03(19)
C28 C18 C17 C33 8.4(3)
C24 C23 C22 C21 -2.1(4)
C33 C32 C31 C28 2.1(4)
C7 C8 C9 S11 -40.9(3)
C7 C8 C9 O10 137.1(3)
C31 C32 C33 C17 -0.6(4)
C34 N16 C14 C15 145.0(2)
C34 N16 C14 C8 -32.1(3)
C34 N16 C17 C18 -152.0(2)
C34 N16 C17 C33 28.5(3)
C9 S11 C12 C13 88.1(3)
C9 C8 C7 C6 -161.7(2)
C3 N4 C21 C20 -166.55(19)
C3 N4 C21 C22 13.9(3)
C3 N4 C5 C15 160.90(19)
C3 N4 C5 C6 -16.6(3)
C30 O29 C28 C18 172.2(2)
C30 O29 C28 C31 -12.1(3)
C27 O26 C25 C20 179.1(2)
C27 O26 C25 C24 -5.3(3)
C12 S11 C9 O10 -9.4(3)
C12 S11 C9 C8 168.60(19)
C1 C2 C3 N4 -176.4(2)
